data_1504293
loop_
_publ_author_name
'Jones, Ian L.'
'Moore, Felicity K.'
'Chai, Christina L. L.'

_publ_section_title
;
 Total synthesis of (+/-)-cordypyridones A and B and related epimers.
;
_journal_issue 23
_journal_name_full 'Organic letters'
_journal_page_first 5526
_journal_page_last 5529
_journal_paper_doi 10.1021/ol9023437
_journal_volume 11
_journal_year 2009
_chemical_formula_moiety 'C11 H20 O2'
_chemical_formula_sum 'C11 H20 O2'
_chemical_formula_weight 184.27
_chemical_name_systematic
; 
 ? 
;
_space_group_IT_number 2
_symmetry_cell_setting triclinic
_symmetry_space_group_name_Hall '-P 1'
_symmetry_space_group_name_H-M 'P -1'
_atom_sites_solution_hydrogens geom
_atom_sites_solution_primary direct
_atom_sites_solution_secondary difmap
_audit_creation_method SHELXL-97
_cell_angle_alpha 117.59(3)
_cell_angle_beta 93.70(3)
_cell_angle_gamma 98.17(3)
_cell_formula_units_Z 6
_cell_length_a 8.6882(17)
_cell_length_b 14.998(3)
_cell_length_c 15.059(3)
_cell_measurement_reflns_used 5587
_cell_measurement_temperature 110(2)
_cell_measurement_theta_max 30.9156
_cell_measurement_theta_min 2.3949
_cell_volume 1702.4(8)
_computing_cell_refinement 'CrystalClear (Rigaku Inc., 2007)'
_computing_data_collection 'CrystalClear (Rigaku Inc., 2007)'
_computing_data_reduction 'CrystalClear (Rigaku Inc., 2007)'
_computing_structure_refinement 'SHELXL-97 (Sheldrick, 1997)'
_computing_structure_solution 'SHELXS-97 (Sheldrick, 1990)'
_diffrn_ambient_temperature 110(2)
_diffrn_measured_fraction_theta_full 0.980
_diffrn_measured_fraction_theta_max 0.980
_diffrn_measurement_device_type 'CCD area deterctor'
_diffrn_measurement_method '\w scans'
_diffrn_radiation_monochromator graphite
_diffrn_radiation_source 'fine-focus sealed tube'
_diffrn_radiation_type MoK\a
_diffrn_radiation_wavelength 0.71073
_diffrn_reflns_av_R_equivalents 0.0387
_diffrn_reflns_av_sigmaI/netI 0.0483
_diffrn_reflns_limit_h_max 10
_diffrn_reflns_limit_h_min -11
_diffrn_reflns_limit_k_max 19
_diffrn_reflns_limit_k_min -19
_diffrn_reflns_limit_l_max 20
_diffrn_reflns_limit_l_min -19
_diffrn_reflns_number 24426
_diffrn_reflns_theta_full 28.28
_diffrn_reflns_theta_max 28.28
_diffrn_reflns_theta_min 1.54
_exptl_absorpt_coefficient_mu 0.072
_exptl_absorpt_correction_T_max 0.9844
_exptl_absorpt_correction_T_min 0.9767
_exptl_absorpt_correction_type multi-scan
_exptl_absorpt_process_details 'Blessing, R.H. (1995) Acta Cryst A51, 33-38'
_exptl_crystal_colour colorless
_exptl_crystal_density_diffrn 1.078
_exptl_crystal_density_method 'not measured'
_exptl_crystal_description block
_exptl_crystal_F_000 612
_exptl_crystal_size_max 0.33
_exptl_crystal_size_mid 0.22
_exptl_crystal_size_min 0.22
_refine_diff_density_max 0.613
_refine_diff_density_min -0.295
_refine_diff_density_rms 0.076
_refine_ls_extinction_method none
_refine_ls_goodness_of_fit_ref 1.174
_refine_ls_hydrogen_treatment mixed
_refine_ls_matrix_type full
_refine_ls_number_parameters 376
_refine_ls_number_reflns 8294
_refine_ls_number_restraints 0
_refine_ls_restrained_S_all 1.174
_refine_ls_R_factor_all 0.1071
_refine_ls_R_factor_gt 0.0846
_refine_ls_shift/su_max 0.009
_refine_ls_shift/su_mean 0.001
_refine_ls_structure_factor_coef Fsqd
_refine_ls_weighting_details 'calc w=1/[\s^2^(Fo^2^)+(0.0786P)^2^+0.8947P] where P=(Fo^2^+2Fc^2^)/3'
_refine_ls_weighting_scheme calc
_refine_ls_wR_factor_gt 0.1880
_refine_ls_wR_factor_ref 0.2071
_reflns_number_gt 6746
_reflns_number_total 8294
_reflns_threshold_expression >2sigma(I)
_cod_data_source_file ol9023437_si_002.cif
_cod_data_source_block shelx1
_cod_original_cell_volume 1702.4(6)
_cod_database_code 1504293

loop_
_symmetry_equiv_pos_as_xyz
'x, y, z'
'-x, -y, -z'

loop_
_atom_site_label
_atom_site_type_symbol
_atom_site_fract_x
_atom_site_fract_y
_atom_site_fract_z
_atom_site_U_iso_or_equiv
_atom_site_adp_type
_atom_site_occupancy
_atom_site_symmetry_multiplicity
_atom_site_calc_flag
_atom_site_refinement_flags
O6 O 0.40328(19) 0.43479(12) 0.30350(12) 0.0291(4) Uani 1 1 d .
O2 O 0.44284(19) 0.37148(12) 0.56885(13) 0.0299(4) Uani 1 1 d .
O4 O 0.4839(2) 0.30818(13) 0.37475(13) 0.0297(4) Uani 1 1 d .
O1 O 0.5344(2) 0.37799(13) 0.78595(13) 0.0351(4) Uani 1 1 d .
O5 O 0.4200(2) 0.22960(12) 0.10467(13) 0.0347(4) Uani 1 1 d .
O3 O 0.4049(2) 0.08815(13) 0.37343(14) 0.0388(4) Uani 1 1 d .
C1 C 0.3592(3) 0.29850(16) 0.10582(16) 0.0258(5) Uani 1 1 d .
C2 C 0.4493(3) 0.30823(16) 0.71227(17) 0.0258(5) Uani 1 1 d .
C3 C 0.2615(3) 0.43417(17) 0.24753(17) 0.0267(5) Uani 1 1 d .
H3 H 0.2872 0.4834 0.2207 0.032 Uiso 1 1 calc R
C4 C 0.2115(3) 0.32448(16) 0.15630(17) 0.0269(5) Uani 1 1 d .
C5 C 0.1618(3) 0.23802(18) 0.67140(19) 0.0314(5) Uani 1 1 d .
H5A H 0.1483 0.2581 0.7426 0.038 Uiso 1 1 calc R
H5B H 0.0613 0.2383 0.6366 0.038 Uiso 1 1 calc R
C6 C 0.3930(3) 0.05270(17) 0.19983(18) 0.0295(5) Uani 1 1 d .
H6A H 0.3803 0.1077 0.1817 0.035 Uiso 1 1 calc R
C7 C 0.4665(3) 0.10409(17) 0.31009(18) 0.0283(5) Uani 1 1 d .
C8 C 0.4877(3) 0.20155(17) 0.65871(18) 0.0285(5) Uani 1 1 d .
H8 H 0.4879 0.1817 0.5855 0.034 Uiso 1 1 calc R
C9 C 0.6113(3) 0.26684(16) 0.32267(17) 0.0272(5) Uani 1 1 d .
H9 H 0.5804 0.2421 0.2487 0.033 Uiso 1 1 calc R
C10 C 0.2911(3) 0.32034(17) 0.67104(17) 0.0264(5) Uani 1 1 d .
C11 C 0.1921(3) 0.12850(17) 0.62136(19) 0.0315(5) Uani 1 1 d .
H11 H 0.1914 0.1046 0.5473 0.038 Uiso 1 1 calc R
C12 C 0.2844(3) 0.34698(19) -0.02493(18) 0.0320(5) Uani 1 1 d .
H12A H 0.3209 0.3882 -0.0580 0.038 Uiso 1 1 calc R
H12B H 0.2569 0.2742 -0.0779 0.038 Uiso 1 1 calc R
C13 C 0.0839(3) 0.32095(18) 0.07704(18) 0.0313(5) Uani 1 1 d .
H13A H 0.0433 0.2483 0.0263 0.038 Uiso 1 1 calc R
H13B H -0.0047 0.3485 0.1119 0.038 Uiso 1 1 calc R
C14 C 0.7371(3) 0.10981(17) 0.26401(18) 0.0303(5) Uani 1 1 d .
H14A H 0.8381 0.1559 0.2747 0.036 Uiso 1 1 calc R
H14B H 0.7602 0.0569 0.2820 0.036 Uiso 1 1 calc R
C15 C 0.6304(3) 0.17321(17) 0.33732(17) 0.0268(5) Uani 1 1 d .
C16 C 0.3538(3) 0.12675(17) 0.66642(19) 0.0311(5) Uani 1 1 d .
H16A H 0.3747 0.0563 0.6305 0.037 Uiso 1 1 calc R
H16B H 0.3530 0.1451 0.7386 0.037 Uiso 1 1 calc R
C17 C 0.5079(3) -0.00916(18) 0.13474(19) 0.0331(5) Uani 1 1 d .
H17A H 0.5205 -0.0649 0.1509 0.040 Uiso 1 1 calc R
H17B H 0.4625 -0.0412 0.0623 0.040 Uiso 1 1 calc R
C18 C 0.6697(3) 0.05670(17) 0.15165(18) 0.0309(5) Uani 1 1 d .
H18 H 0.6566 0.1104 0.1316 0.037 Uiso 1 1 calc R
C19 C 0.3016(3) 0.30439(17) 0.56303(17) 0.0277(5) Uani 1 1 d .
H19 H 0.3135 0.2320 0.5195 0.033 Uiso 1 1 calc R
C20 C 0.4196(3) 0.35953(17) 0.05376(17) 0.0269(5) Uani 1 1 d .
H20 H 0.4469 0.4336 0.1060 0.032 Uiso 1 1 calc R
C21 C 0.1484(3) 0.24607(17) 0.18987(19) 0.0324(5) Uani 1 1 d .
H21A H 0.1347 0.1767 0.1326 0.049 Uiso 1 1 calc R
H21B H 0.0470 0.2584 0.2132 0.049 Uiso 1 1 calc R
H21C H 0.2232 0.2529 0.2453 0.049 Uiso 1 1 calc R
C22 C 0.7004(3) 0.20592(19) 0.44664(18) 0.0324(5) Uani 1 1 d .
H22A H 0.6368 0.2497 0.4936 0.049 Uiso 1 1 calc R
H22B H 0.8084 0.2440 0.4611 0.049 Uiso 1 1 calc R
H22C H 0.7007 0.1449 0.4550 0.049 Uiso 1 1 calc R
C23 C 0.5669(3) 0.3290(2) 0.0076(2) 0.0353(5) Uani 1 1 d .
H23A H 0.6504 0.3409 0.0610 0.053 Uiso 1 1 calc R
H23B H 0.6014 0.3703 -0.0249 0.053 Uiso 1 1 calc R
H23C H 0.5436 0.2562 -0.0430 0.053 Uiso 1 1 calc R
C24 C 0.1373(3) 0.38005(19) 0.02100(18) 0.0320(5) Uani 1 1 d .
H24 H 0.1642 0.4549 0.0709 0.038 Uiso 1 1 calc R
C25 C 0.2580(3) 0.42694(18) 0.74036(19) 0.0328(5) Uani 1 1 d .
H25A H 0.2682 0.4392 0.8105 0.049 Uiso 1 1 calc R
H25B H 0.1510 0.4305 0.7191 0.049 Uiso 1 1 calc R
H25C H 0.3335 0.4792 0.7357 0.049 Uiso 1 1 calc R
C26 C 0.6491(3) 0.1978(2) 0.7020(2) 0.0382(6) Uani 1 1 d .
H26A H 0.7298 0.2467 0.6960 0.057 Uiso 1 1 calc R
H26B H 0.6704 0.1285 0.6641 0.057 Uiso 1 1 calc R
H26C H 0.6506 0.2159 0.7735 0.057 Uiso 1 1 calc R
C27 C 0.0603(3) 0.0575(2) 0.6342(2) 0.0407(6) Uani 1 1 d .
H27A H 0.0594 0.0799 0.7065 0.061 Uiso 1 1 calc R
H27B H 0.0785 -0.0130 0.6003 0.061 Uiso 1 1 calc R
H27C H -0.0411 0.0601 0.6040 0.061 Uiso 1 1 calc R
C28 C 0.1382(3) 0.46923(19) 0.3169(2) 0.0371(6) Uani 1 1 d .
H28A H 0.1224 0.4277 0.3514 0.056 Uiso 1 1 calc R
H28B H 0.0388 0.4611 0.2767 0.056 Uiso 1 1 calc R
H28C H 0.1738 0.5415 0.3674 0.056 Uiso 1 1 calc R
C29 C 0.2296(3) -0.0131(2) 0.1809(2) 0.0403(6) Uani 1 1 d .
H29A H 0.2393 -0.0688 0.1967 0.060 Uiso 1 1 calc R
H29B H 0.1840 -0.0423 0.1097 0.060 Uiso 1 1 calc R
H29C H 0.1613 0.0296 0.2243 0.060 Uiso 1 1 calc R
C30 C 0.7827(3) -0.0073(2) 0.0878(2) 0.0406(6) Uani 1 1 d .
H30A H 0.8828 0.0378 0.0975 0.061 Uiso 1 1 calc R
H30B H 0.7366 -0.0425 0.0162 0.061 Uiso 1 1 calc R
H30C H 0.8009 -0.0580 0.1090 0.061 Uiso 1 1 calc R
C31 C 0.0032(3) 0.3627(2) -0.0603(2) 0.0432(6) Uani 1 1 d .
H31A H 0.0385 0.4003 -0.0963 0.065 Uiso 1 1 calc R
H31B H -0.0875 0.3874 -0.0280 0.065 Uiso 1 1 calc R
H31C H -0.0270 0.2893 -0.1085 0.065 Uiso 1 1 calc R
C32 C 0.7582(3) 0.3506(2) 0.3603(2) 0.0412(6) Uani 1 1 d .
H32A H 0.7384 0.4045 0.3440 0.062 Uiso 1 1 calc R
H32B H 0.8457 0.3212 0.3272 0.062 Uiso 1 1 calc R
H32C H 0.7852 0.3799 0.4338 0.062 Uiso 1 1 calc R
C33 C 0.1608(3) 0.3232(2) 0.5134(2) 0.0448(7) Uani 1 1 d .
H33A H 0.1493 0.3945 0.5536 0.067 Uiso 1 1 calc R
H33B H 0.0656 0.2772 0.5097 0.067 Uiso 1 1 calc R
H33C H 0.1769 0.3100 0.4449 0.067 Uiso 1 1 calc R
H1 H 0.458(4) 0.353(2) 0.507(3) 0.056(10) Uiso 1 1 d .
H2 H 0.447(4) 0.497(3) 0.340(3) 0.068(11) Uiso 1 1 d .
H4 H 0.458(4) 0.346(3) 0.354(3) 0.063(11) Uiso 1 1 d .

loop_
_atom_site_aniso_label
_atom_site_aniso_U_11
_atom_site_aniso_U_22
_atom_site_aniso_U_33
_atom_site_aniso_U_23
_atom_site_aniso_U_13
_atom_site_aniso_U_12
O6 0.0325(9) 0.0227(8) 0.0300(8) 0.0123(7) 0.0002(7) 0.0025(6)
O2 0.0333(9) 0.0284(8) 0.0260(8) 0.0130(7) 0.0059(7) -0.0008(6)
O4 0.0357(9) 0.0293(8) 0.0298(9) 0.0174(7) 0.0084(7) 0.0095(7)
O1 0.0372(9) 0.0309(8) 0.0343(9) 0.0154(7) -0.0015(7) 0.0014(7)
O5 0.0416(10) 0.0300(9) 0.0336(9) 0.0150(7) 0.0063(7) 0.0103(7)
O3 0.0428(10) 0.0373(9) 0.0414(10) 0.0236(8) 0.0095(8) 0.0040(8)
C1 0.0287(11) 0.0227(10) 0.0228(10) 0.0091(8) 0.0006(8) 0.0035(8)
C2 0.0282(11) 0.0263(10) 0.0270(11) 0.0171(9) 0.0044(9) 0.0011(8)
C3 0.0295(11) 0.0254(10) 0.0264(11) 0.0133(9) 0.0049(9) 0.0055(8)
C4 0.0287(11) 0.0249(10) 0.0278(11) 0.0136(9) 0.0061(9) 0.0019(8)
C5 0.0291(12) 0.0316(12) 0.0340(12) 0.0172(10) 0.0032(9) 0.0019(9)
C6 0.0290(11) 0.0266(11) 0.0346(12) 0.0170(10) 0.0021(9) 0.0027(9)
C7 0.0305(12) 0.0254(11) 0.0349(12) 0.0184(9) 0.0080(9) 0.0070(9)
C8 0.0293(11) 0.0279(11) 0.0313(12) 0.0168(9) 0.0054(9) 0.0046(9)
C9 0.0312(12) 0.0235(10) 0.0272(11) 0.0120(9) 0.0075(9) 0.0049(9)
C10 0.0261(11) 0.0264(10) 0.0275(11) 0.0140(9) 0.0040(8) 0.0031(8)
C11 0.0326(12) 0.0271(11) 0.0329(12) 0.0153(10) 0.0026(9) -0.0019(9)
C12 0.0334(12) 0.0362(12) 0.0298(12) 0.0193(10) 0.0042(9) 0.0042(10)
C13 0.0303(12) 0.0319(12) 0.0312(12) 0.0157(10) 0.0029(9) 0.0034(9)
C14 0.0311(12) 0.0278(11) 0.0319(12) 0.0144(10) 0.0048(9) 0.0051(9)
C15 0.0272(11) 0.0264(10) 0.0282(11) 0.0143(9) 0.0046(9) 0.0049(9)
C16 0.0350(12) 0.0247(11) 0.0369(13) 0.0178(10) 0.0056(10) 0.0043(9)
C17 0.0365(13) 0.0267(11) 0.0329(12) 0.0130(10) 0.0006(10) 0.0035(9)
C18 0.0344(12) 0.0260(11) 0.0302(12) 0.0117(9) 0.0050(9) 0.0057(9)
C19 0.0274(11) 0.0274(11) 0.0287(11) 0.0149(9) 0.0027(9) 0.0021(9)
C20 0.0283(11) 0.0272(11) 0.0279(11) 0.0147(9) 0.0065(9) 0.0064(9)
C21 0.0341(12) 0.0256(11) 0.0375(13) 0.0161(10) 0.0083(10) 0.0007(9)
C22 0.0348(13) 0.0342(12) 0.0309(12) 0.0179(10) 0.0026(10) 0.0075(10)
C23 0.0319(12) 0.0385(13) 0.0369(13) 0.0183(11) 0.0100(10) 0.0079(10)
C24 0.0322(12) 0.0348(12) 0.0301(12) 0.0169(10) 0.0031(9) 0.0056(10)
C25 0.0358(13) 0.0311(12) 0.0337(12) 0.0161(10) 0.0085(10) 0.0090(10)
C26 0.0316(13) 0.0394(14) 0.0480(15) 0.0238(12) 0.0050(11) 0.0094(10)
C27 0.0395(14) 0.0348(13) 0.0458(15) 0.0214(12) 0.0016(11) -0.0046(11)
C28 0.0383(14) 0.0332(12) 0.0372(14) 0.0135(11) 0.0118(11) 0.0085(10)
C29 0.0317(13) 0.0394(14) 0.0499(16) 0.0254(12) -0.0029(11) -0.0035(10)
C30 0.0406(14) 0.0358(13) 0.0387(14) 0.0116(11) 0.0073(11) 0.0094(11)
C31 0.0361(14) 0.0597(17) 0.0409(15) 0.0289(13) 0.0047(11) 0.0134(12)
C32 0.0372(14) 0.0326(13) 0.0549(17) 0.0232(12) 0.0087(12) 0.0014(10)
C33 0.0347(14) 0.0657(19) 0.0434(15) 0.0343(14) 0.0030(11) 0.0096(13)

loop_
_atom_type_symbol
_atom_type_description
_atom_type_scat_dispersion_real
_atom_type_scat_dispersion_imag
_atom_type_scat_source
C C 0.0033 0.0016 'International Tables Vol C Tables 4.2.6.8 and 6.1.1.4'
H H 0.0000 0.0000 'International Tables Vol C Tables 4.2.6.8 and 6.1.1.4'
O O 0.0106 0.0060 'International Tables Vol C Tables 4.2.6.8 and 6.1.1.4'

loop_
_geom_angle_atom_site_label_1
_geom_angle_atom_site_label_2
_geom_angle_atom_site_label_3
_geom_angle
C3 O6 H2 107(2)
C19 O2 H1 106(2)
C9 O4 H4 107(3)
O5 C1 C20 122.2(2)
O5 C1 C4 121.2(2)
C20 C1 C4 116.56(18)
O1 C2 C8 121.9(2)
O1 C2 C10 122.1(2)
C8 C2 C10 115.82(18)
O6 C3 C28 110.25(19)
O6 C3 C4 106.55(18)
C28 C3 C4 114.77(19)
O6 C3 H3 108.4
C28 C3 H3 108.4
C4 C3 H3 108.4
C21 C4 C1 110.81(19)
C21 C4 C3 111.74(19)
C1 C4 C3 106.29(17)
C21 C4 C13 108.82(18)
C1 C4 C13 107.93(18)
C3 C4 C13 111.18(19)
C11 C5 C10 115.76(19)
C11 C5 H5A 108.3
C10 C5 H5A 108.3
C11 C5 H5B 108.3
C10 C5 H5B 108.3
H5A C5 H5B 107.4
C7 C6 C29 111.9(2)
C7 C6 C17 108.36(19)
C29 C6 C17 112.7(2)
C7 C6 H6A 107.9
C29 C6 H6A 107.9
C17 C6 H6A 107.9
O3 C7 C6 122.7(2)
O3 C7 C15 121.2(2)
C6 C7 C15 116.02(19)
C2 C8 C26 112.1(2)
C2 C8 C16 107.44(18)
C26 C8 C16 112.4(2)
C2 C8 H8 108.3
C26 C8 H8 108.3
C16 C8 H8 108.3
O4 C9 C32 109.92(19)
O4 C9 C15 107.25(18)
C32 C9 C15 114.7(2)
O4 C9 H9 108.3
C32 C9 H9 108.3
C15 C9 H9 108.3
C25 C10 C2 110.08(19)
C25 C10 C19 111.17(19)
C2 C10 C19 107.63(18)
C25 C10 C5 108.93(19)
C2 C10 C5 107.17(18)
C19 C10 C5 111.78(19)
C16 C11 C5 109.89(19)
C16 C11 C27 111.8(2)
C5 C11 C27 109.7(2)
C16 C11 H11 108.5
C5 C11 H11 108.5
C27 C11 H11 108.5
C24 C12 C20 113.12(19)
C24 C12 H12A 109.0
C20 C12 H12A 109.0
C24 C12 H12B 109.0
C20 C12 H12B 109.0
H12A C12 H12B 107.8
C24 C13 C4 115.79(19)
C24 C13 H13A 108.3
C4 C13 H13A 108.3
C24 C13 H13B 108.3
C4 C13 H13B 108.3
H13A C13 H13B 107.4
C18 C14 C15 115.46(19)
C18 C14 H14A 108.4
C15 C14 H14A 108.4
C18 C14 H14B 108.4
C15 C14 H14B 108.4
H14A C14 H14B 107.5
C22 C15 C7 109.98(19)
C22 C15 C14 109.21(19)
C7 C15 C14 107.68(18)
C22 C15 C9 111.71(19)
C7 C15 C9 107.89(18)
C14 C15 C9 110.28(18)
C11 C16 C8 112.68(19)
C11 C16 H16A 109.1
C8 C16 H16A 109.1
C11 C16 H16B 109.1
C8 C16 H16B 109.1
H16A C16 H16B 107.8
C18 C17 C6 112.81(19)
C18 C17 H17A 109.0
C6 C17 H17A 109.0
C18 C17 H17B 109.0
C6 C17 H17B 109.0
H17A C17 H17B 107.8
C14 C18 C30 110.3(2)
C14 C18 C17 109.2(2)
C30 C18 C17 111.7(2)
C14 C18 H18 108.5
C30 C18 H18 108.5
C17 C18 H18 108.5
O2 C19 C33 110.12(19)
O2 C19 C10 107.11(18)
C33 C19 C10 115.2(2)
O2 C19 H19 108.1
C33 C19 H19 108.1
C10 C19 H19 108.1
C1 C20 C23 112.42(19)
C1 C20 C12 107.98(18)
C23 C20 C12 112.6(2)
C1 C20 H20 107.9
C23 C20 H20 107.9
C12 C20 H20 107.9
C4 C21 H21A 109.5
C4 C21 H21B 109.5
H21A C21 H21B 109.5
C4 C21 H21C 109.5
H21A C21 H21C 109.5
H21B C21 H21C 109.5
C15 C22 H22A 109.5
C15 C22 H22B 109.5
H22A C22 H22B 109.5
C15 C22 H22C 109.5
H22A C22 H22C 109.5
H22B C22 H22C 109.5
C20 C23 H23A 109.5
C20 C23 H23B 109.5
H23A C23 H23B 109.5
C20 C23 H23C 109.5
H23A C23 H23C 109.5
H23B C23 H23C 109.5
C12 C24 C13 109.74(19)
C12 C24 C31 111.6(2)
C13 C24 C31 109.9(2)
C12 C24 H24 108.5
C13 C24 H24 108.5
C31 C24 H24 108.5
C10 C25 H25A 109.5
C10 C25 H25B 109.5
H25A C25 H25B 109.5
C10 C25 H25C 109.5
H25A C25 H25C 109.5
H25B C25 H25C 109.5
C8 C26 H26A 109.5
C8 C26 H26B 109.5
H26A C26 H26B 109.5
C8 C26 H26C 109.5
H26A C26 H26C 109.5
H26B C26 H26C 109.5
C11 C27 H27A 109.5
C11 C27 H27B 109.5
H27A C27 H27B 109.5
C11 C27 H27C 109.5
H27A C27 H27C 109.5
H27B C27 H27C 109.5
C3 C28 H28A 109.5
C3 C28 H28B 109.5
H28A C28 H28B 109.5
C3 C28 H28C 109.5
H28A C28 H28C 109.5
H28B C28 H28C 109.5
C6 C29 H29A 109.5
C6 C29 H29B 109.5
H29A C29 H29B 109.5
C6 C29 H29C 109.5
H29A C29 H29C 109.5
H29B C29 H29C 109.5
C18 C30 H30A 109.5
C18 C30 H30B 109.5
H30A C30 H30B 109.5
C18 C30 H30C 109.5
H30A C30 H30C 109.5
H30B C30 H30C 109.5
C24 C31 H31A 109.5
C24 C31 H31B 109.5
H31A C31 H31B 109.5
C24 C31 H31C 109.5
H31A C31 H31C 109.5
H31B C31 H31C 109.5
C9 C32 H32A 109.5
C9 C32 H32B 109.5
H32A C32 H32B 109.5
C9 C32 H32C 109.5
H32A C32 H32C 109.5
H32B C32 H32C 109.5
C19 C33 H33A 109.5
C19 C33 H33B 109.5
H33A C33 H33B 109.5
C19 C33 H33C 109.5
H33A C33 H33C 109.5
H33B C33 H33C 109.5

loop_
_geom_bond_atom_site_label_1
_geom_bond_atom_site_label_2
_geom_bond_distance
O6 C3 1.443(3)
O6 H2 0.85(4)
O2 C19 1.442(3)
O2 H1 0.86(4)
O4 C9 1.443(3)
O4 H4 0.81(4)
O1 C2 1.213(3)
O5 C1 1.220(3)
O3 C7 1.222(3)
C1 C20 1.520(3)
C1 C4 1.539(3)
C2 C8 1.521(3)
C2 C10 1.540(3)
C3 C28 1.521(3)
C3 C4 1.552(3)
C3 H3 1.0000
C4 C21 1.530(3)
C4 C13 1.553(3)
C5 C11 1.529(3)
C5 C10 1.549(3)
C5 H5A 0.9900
C5 H5B 0.9900
C6 C7 1.515(3)
C6 C29 1.537(3)
C6 C17 1.538(3)
C6 H6A 1.0000
C7 C15 1.543(3)
C8 C26 1.527(3)
C8 C16 1.547(3)
C8 H8 1.0000
C9 C32 1.523(3)
C9 C15 1.548(3)
C9 H9 1.0000
C10 C25 1.534(3)
C10 C19 1.541(3)
C11 C16 1.529(3)
C11 C27 1.535(3)
C11 H11 1.0000
C12 C24 1.528(3)
C12 C20 1.539(3)
C12 H12A 0.9900
C12 H12B 0.9900
C13 C24 1.530(3)
C13 H13A 0.9900
C13 H13B 0.9900
C14 C18 1.527(3)
C14 C15 1.547(3)
C14 H14A 0.9900
C14 H14B 0.9900
C15 C22 1.536(3)
C16 H16A 0.9900
C16 H16B 0.9900
C17 C18 1.530(3)
C17 H17A 0.9900
C17 H17B 0.9900
C18 C30 1.531(3)
C18 H18 1.0000
C19 C33 1.520(3)
C19 H19 1.0000
C20 C23 1.522(3)
C20 H20 1.0000
C21 H21A 0.9800
C21 H21B 0.9800
C21 H21C 0.9800
C22 H22A 0.9800
C22 H22B 0.9800
C22 H22C 0.9800
C23 H23A 0.9800
C23 H23B 0.9800
C23 H23C 0.9800
C24 C31 1.536(3)
C24 H24 1.0000
C25 H25A 0.9800
C25 H25B 0.9800
C25 H25C 0.9800
C26 H26A 0.9800
C26 H26B 0.9800
C26 H26C 0.9800
C27 H27A 0.9800
C27 H27B 0.9800
C27 H27C 0.9800
C28 H28A 0.9800
C28 H28B 0.9800
C28 H28C 0.9800
C29 H29A 0.9800
C29 H29B 0.9800
C29 H29C 0.9800
C30 H30A 0.9800
C30 H30B 0.9800
C30 H30C 0.9800
C31 H31A 0.9800
C31 H31B 0.9800
C31 H31C 0.9800
C32 H32A 0.9800
C32 H32B 0.9800
C32 H32C 0.9800
C33 H33A 0.9800
C33 H33B 0.9800
C33 H33C 0.9800
